data_1541313
loop_
_publ_author_name
'Noack, M.'
'Schuster, H.U.'

_publ_section_title
;
 Neue ternaere Verbindungen des Caesiums mit Elementen der 8. Nebengruppe
 und 5. Hauptgruppe
;
_journal_name_full 'Zeitschrift fuer Anorganische und Allgemeine Chemie'
_journal_page_first 1777
_journal_page_last 1780
_journal_volume 620
_journal_year 1994
_chemical_formula_sum 'Cs Fe2 Sb2'
_space_group_IT_number 139
_symmetry_space_group_name_Hall '-I 4 2'
_symmetry_space_group_name_H-M 'I 4/m m m'
_cell_angle_alpha 90
_cell_angle_beta 90
_cell_angle_gamma 90
_cell_formula_units_Z 2
_cell_length_a 4.0737
_cell_length_b 4.0737
_cell_length_c 14.8384
_cell_volume 246.244
_citation_journal_id_ASTM ZAACAB
_cod_data_source_file Noack_ZAACAB_1994_1067.cif
_cod_data_source_block Cs1Fe2Sb2
_cod_original_cell_volume 246.2437
_cod_original_formula_sum 'Cs1 Fe2 Sb2'
_cod_database_code 1541313

loop_
_symmetry_equiv_pos_as_xyz
x,y,z
-y,x,z
-x,-y,z
y,-x,z
x,-y,-z
y,x,-z
-x,y,-z
-y,-x,-z
-x,-y,-z
y,-x,-z
x,y,-z
-y,x,-z
-x,y,z
-y,-x,z
x,-y,z
y,x,z
x+1/2,y+1/2,z+1/2
-y+1/2,x+1/2,z+1/2
-x+1/2,-y+1/2,z+1/2
y+1/2,-x+1/2,z+1/2
x+1/2,-y+1/2,-z+1/2
y+1/2,x+1/2,-z+1/2
-x+1/2,y+1/2,-z+1/2
-y+1/2,-x+1/2,-z+1/2
-x+1/2,-y+1/2,-z+1/2
y+1/2,-x+1/2,-z+1/2
x+1/2,y+1/2,-z+1/2
-y+1/2,x+1/2,-z+1/2
-x+1/2,y+1/2,z+1/2
-y+1/2,-x+1/2,z+1/2
x+1/2,-y+1/2,z+1/2
y+1/2,x+1/2,z+1/2

loop_
_atom_site_label
_atom_site_type_symbol
_atom_site_fract_x
_atom_site_fract_y
_atom_site_fract_z
_atom_site_occupancy
_atom_site_U_iso_or_equiv
Cs1 Cs+1 0 0 0 1 0.0
Fe1 Fe+2 0 0.5 0.25 1 0.0
Sb1 Sb-3 0 0 0.37 1 0.0
